data_7045549
loop_
_publ_author_name
'Juri\'c, Marijana'
'Andro\<s Dubraja, Lidija'
'Popovi\'c, Jasminka'
'Mol\<canov, Kre\<simir'
'Tori\'c, Filip'
'Paji\'c, Damir'
'Lon\<cari\'c, Ivor'

_publ_section_title
;
 From a square core to square opening: structural diversity and magnetic
 properties of the oxo-bridged [Cr<sup>III</sup>Nb<sup>V</sup>] complexes.
;
_journal_issue 12
_journal_name_full 'Dalton transactions (Cambridge, England : 2003)'
_journal_page_first 4183
_journal_page_last 4190
_journal_paper_doi 10.1039/c7dt04724j
_journal_volume 47
_journal_year 2018
_chemical_formula_sum 'C38 H34 Cr2 N6 Nb2 O26'
_chemical_formula_weight 1280.54
_space_group_crystal_system monoclinic
_space_group_IT_number 14
_space_group_name_Hall '-P 2yn'
_space_group_name_H-M_alt 'P 1 21/n 1'
_symmetry_space_group_name_Hall '-P 2yn'
_symmetry_space_group_name_H-M 'P 1 21/n 1'
_atom_sites_solution_hydrogens mixed
_audit_creation_method SHELXL-2017/1
_audit_update_record
;
2018-02-01 deposited with the CCDC.
2018-02-06 downloaded from the CCDC.
;
_cell_angle_alpha 90
_cell_angle_beta 90.766(3)
_cell_angle_gamma 90
_cell_formula_units_Z 2
_cell_length_a 11.0343(9)
_cell_length_b 17.4862(14)
_cell_length_c 11.9713(7)
_cell_measurement_reflns_used 9891
_cell_measurement_temperature 100(2)
_cell_measurement_theta_max 54.91
_cell_measurement_theta_min 4.664
_cell_volume 2309.6(3)
_computing_cell_refinement 'SAINT V8.34A (Bruker AXS Inc., 2013)'
_computing_data_collection 'Bruker Instrument Service v4.2.2'
_computing_data_reduction 'SAINT V8.34A (Bruker AXS Inc., 2013)'
_computing_molecular_graphics 'Ortep-3 for Windows (Farrugia, 1997)'
_computing_publication_material 'WinGX publication routines (Farrugia, 1999)'
_computing_structure_refinement 'SHELXL-2017/1 (Sheldrick, 2017)'
_computing_structure_solution 'Sir 92'
_diffrn_ambient_temperature 100(2)
_diffrn_measured_fraction_theta_full 0.999
_diffrn_measured_fraction_theta_max 0.996
_diffrn_measurement_device_type 'D8 Venture Bruker with double microsource Ag-Mo'
_diffrn_radiation_type MoK\a
_diffrn_radiation_wavelength 0.71073
_diffrn_reflns_av_R_equivalents 0.1147
_diffrn_reflns_av_unetI/netI 0.0530
_diffrn_reflns_Laue_measured_fraction_full 0.999
_diffrn_reflns_Laue_measured_fraction_max 0.996
_diffrn_reflns_limit_h_max 14
_diffrn_reflns_limit_h_min -14
_diffrn_reflns_limit_k_max 22
_diffrn_reflns_limit_k_min -22
_diffrn_reflns_limit_l_max 14
_diffrn_reflns_limit_l_min -15
_diffrn_reflns_number 51049
_diffrn_reflns_point_group_measured_fraction_full 0.999
_diffrn_reflns_point_group_measured_fraction_max 0.996
_diffrn_reflns_theta_full 25.242
_diffrn_reflns_theta_max 27.547
_diffrn_reflns_theta_min 2.329
_exptl_absorpt_coefficient_mu 1.043
_exptl_absorpt_correction_T_max 1.000
_exptl_absorpt_correction_T_min 0.736
_exptl_absorpt_correction_type multi-scan
_exptl_absorpt_process_details
;
SADABS-2014/5 - Bruker AXS area detector scaling and absorption correction
;
_exptl_crystal_colour red
_exptl_crystal_density_diffrn 1.841
_exptl_crystal_description stick
_exptl_crystal_F_000 1284
_exptl_crystal_size_max 0.269
_exptl_crystal_size_mid 0.075
_exptl_crystal_size_min 0.069
_refine_diff_density_max 0.564
_refine_diff_density_min -0.778
_refine_diff_density_rms 0.107
_refine_ls_extinction_method none
_refine_ls_goodness_of_fit_ref 1.043
_refine_ls_hydrogen_treatment mixed
_refine_ls_matrix_type full
_refine_ls_number_parameters 352
_refine_ls_number_reflns 5310
_refine_ls_number_restraints 10
_refine_ls_restrained_S_all 1.043
_refine_ls_R_factor_all 0.0596
_refine_ls_R_factor_gt 0.0372
_refine_ls_shift/su_max 0.001
_refine_ls_shift/su_mean 0.000
_refine_ls_structure_factor_coef Fsqd
_refine_ls_weighting_details 'w=1/[\s^2^(Fo^2^)+(0.0239P)^2^+4.7729P] where P=(Fo^2^+2Fc^2^)/3'
_refine_ls_weighting_scheme calc
_refine_ls_wR_factor_gt 0.0769
_refine_ls_wR_factor_ref 0.0851
_reflns_Friedel_coverage 0.000
_reflns_number_gt 4154
_reflns_number_total 5310
_reflns_threshold_expression 'I > 2\s(I)'
_cod_data_source_file c7dt04724j2.cif
_cod_data_source_block CrtrpyNbox-2
_cod_depositor_comments 'Adding full bibliography for 7045548--7045550.cif.'
_cod_database_code 7045549
_shelx_shelxl_version_number 2017/1
_shelx_space_group_comment
;
The symmetry employed for this shelxl refinement is uniquely defined
by the following loop, which should always be used as a source of
symmetry information in preference to the above space-group names.
They are only intended as comments.
;

loop_
_space_group_symop_operation_xyz
'x, y, z'
'-x+1/2, y+1/2, -z+1/2'
'-x, -y, -z'
'x-1/2, -y-1/2, z-1/2'

loop_
_atom_site_label
_atom_site_type_symbol
_atom_site_fract_x
_atom_site_fract_y
_atom_site_fract_z
_atom_site_U_iso_or_equiv
_atom_site_adp_type
_atom_site_occupancy
_atom_site_site_symmetry_order
_atom_site_calc_flag
_atom_site_refinement_flags_posn
_atom_site_refinement_flags_adp
C1 C 0.6943(3) -0.08812(18) 0.7030(3) 0.0188(7) Uani 1 1 d . .
H1 H 0.701667 -0.038165 0.677253 0.023 Uiso 1 1 calc R U
C2 C 0.7139(3) -0.1026(2) 0.8154(3) 0.0256(8) Uani 1 1 d . .
H2 H 0.731794 -0.062961 0.864737 0.031 Uiso 1 1 calc R U
C3 C 0.7065(3) -0.1776(2) 0.8532(3) 0.0289(8) Uani 1 1 d . .
H3 H 0.721113 -0.188926 0.928072 0.035 Uiso 1 1 calc R U
C4 C 0.6771(3) -0.2351(2) 0.7786(3) 0.0256(8) Uani 1 1 d . .
H4 H 0.672104 -0.285569 0.802522 0.031 Uiso 1 1 calc R U
C5 C 0.6551(3) -0.21649(18) 0.6673(3) 0.0162(6) Uani 1 1 d . .
C6 C 0.6167(3) -0.27258(18) 0.5810(3) 0.0176(7) Uani 1 1 d . .
C7 C 0.6042(4) -0.3510(2) 0.5946(3) 0.0287(8) Uani 1 1 d . .
H7 H 0.619934 -0.374140 0.663228 0.034 Uiso 1 1 calc R U
C8 C 0.5677(4) -0.3938(2) 0.5030(3) 0.0336(9) Uani 1 1 d . .
H8 H 0.559973 -0.446535 0.510378 0.040 Uiso 1 1 calc R U
C9 C 0.5424(4) -0.36016(19) 0.4007(3) 0.0272(8) Uani 1 1 d . .
H9 H 0.517387 -0.389364 0.339648 0.033 Uiso 1 1 calc R U
C10 C 0.5554(3) -0.28141(18) 0.3921(3) 0.0180(7) Uani 1 1 d . .
C11 C 0.5352(3) -0.23394(19) 0.2918(3) 0.0183(7) Uani 1 1 d . .
C12 C 0.4855(3) -0.2607(2) 0.1926(3) 0.0255(8) Uani 1 1 d . .
H12 H 0.460810 -0.311412 0.186068 0.031 Uiso 1 1 calc R U
C13 C 0.4730(4) -0.2112(2) 0.1036(3) 0.0316(9) Uani 1 1 d . .
H13 H 0.438719 -0.228223 0.036728 0.038 Uiso 1 1 calc R U
C14 C 0.5111(4) -0.1363(2) 0.1136(3) 0.0294(8) Uani 1 1 d . .
H14 H 0.505548 -0.102915 0.053236 0.035 Uiso 1 1 calc R U
C15 C 0.5582(3) -0.1118(2) 0.2161(3) 0.0226(7) Uani 1 1 d . .
H15 H 0.581912 -0.061080 0.224406 0.027 Uiso 1 1 calc R U
C16 C 0.6790(3) 0.22485(18) 0.3104(3) 0.0158(6) Uani 1 1 d . .
C17 C 0.6482(3) 0.15894(18) 0.2271(3) 0.0173(7) Uani 1 1 d . .
C18 C 0.9481(3) 0.07902(17) 0.4521(3) 0.0151(6) Uani 1 1 d . .
C19 C 0.9020(3) 0.09283(17) 0.5714(3) 0.0165(7) Uani 1 1 d . .
N1 N 0.6652(2) -0.14316(14) 0.6298(2) 0.0137(5) Uani 1 1 d . .
N2 N 0.5927(2) -0.24027(14) 0.4815(2) 0.0148(5) Uani 1 1 d . .
N3 N 0.5702(2) -0.15953(15) 0.3028(2) 0.0167(6) Uani 1 1 d . .
O1 O 0.5357(2) 0.10236(12) 0.50429(18) 0.0149(5) Uani 1 1 d . .
O2 O 0.6690(2) -0.02450(12) 0.43725(18) 0.0151(4) Uani 1 1 d . .
O3 O 0.7037(2) 0.20095(12) 0.40866(18) 0.0174(5) Uani 1 1 d . .
O4 O 0.6776(2) 0.29136(13) 0.27812(19) 0.0225(5) Uani 1 1 d . .
O5 O 0.6389(3) 0.16959(14) 0.12786(19) 0.0303(6) Uani 1 1 d . .
O6 O 0.6341(2) 0.09264(12) 0.27569(18) 0.0171(5) Uani 1 1 d . .
O7 O 0.86285(19) 0.07293(12) 0.37843(17) 0.0157(5) Uani 1 1 d . .
O8 O 1.0575(2) 0.07632(13) 0.43533(19) 0.0200(5) Uani 1 1 d . .
O9 O 0.9713(2) 0.10388(15) 0.6486(2) 0.0266(6) Uani 1 1 d . .
O10 O 0.7833(2) 0.09369(12) 0.57947(18) 0.0157(5) Uani 1 1 d . .
O11 O 0.7969(2) -0.15997(12) 0.43071(18) 0.0157(5) Uani 1 1 d D .
H11A H 0.806(3) -0.1767(19) 0.3646(14) 0.024 Uiso 1 1 d D U
H11B H 0.848(3) -0.1284(17) 0.456(3) 0.024 Uiso 1 1 d D U
O12 O 0.6812(3) 0.01334(18) 0.0283(3) 0.0488(8) Uani 1 1 d D .
H12A H 0.653(5) 0.0554(18) 0.054(4) 0.073 Uiso 1 1 d D U
H12B H 0.732(4) -0.012(2) 0.070(3) 0.073 Uiso 1 1 d D U
O13 O 0.8579(3) -0.03982(18) 0.1780(3) 0.0456(8) Uani 1 1 d D .
H13A H 0.877(4) -0.0160(19) 0.238(2) 0.068 Uiso 1 1 d D U
H13B H 0.854(5) -0.0885(7) 0.172(4) 0.068 Uiso 1 1 d D U
Cr1 Cr 0.62702(5) -0.12933(3) 0.46060(4) 0.01045(11) Uani 1 1 d . .
Nb1 Nb 0.67623(3) 0.07792(2) 0.44096(2) 0.01119(8) Uani 1 1 d . .

loop_
_atom_site_aniso_label
_atom_site_aniso_U_11
_atom_site_aniso_U_22
_atom_site_aniso_U_33
_atom_site_aniso_U_23
_atom_site_aniso_U_13
_atom_site_aniso_U_12
C1 0.0201(17) 0.0181(17) 0.0180(16) -0.0025(12) -0.0011(13) -0.0005(13)
C2 0.028(2) 0.0335(19) 0.0151(17) -0.0044(14) -0.0014(14) -0.0021(16)
C3 0.030(2) 0.042(2) 0.0151(17) 0.0042(15) 0.0006(15) -0.0027(17)
C4 0.028(2) 0.0266(19) 0.0224(18) 0.0113(14) 0.0042(15) 0.0012(15)
C5 0.0160(16) 0.0149(15) 0.0179(16) 0.0036(12) 0.0040(13) 0.0016(12)
C6 0.0162(17) 0.0143(15) 0.0223(17) 0.0030(13) 0.0046(13) -0.0021(13)
C7 0.036(2) 0.0189(18) 0.031(2) 0.0060(15) 0.0039(17) -0.0002(16)
C8 0.045(3) 0.0124(16) 0.044(2) -0.0028(16) 0.0102(19) -0.0076(16)
C9 0.031(2) 0.0173(17) 0.033(2) -0.0095(15) 0.0033(16) -0.0080(15)
C10 0.0140(16) 0.0188(16) 0.0213(17) -0.0065(13) 0.0037(13) -0.0027(13)
C11 0.0129(16) 0.0207(16) 0.0213(17) -0.0080(13) 0.0011(13) -0.0015(13)
C12 0.0209(19) 0.0294(19) 0.0261(19) -0.0134(15) 0.0008(15) -0.0056(15)
C13 0.030(2) 0.046(2) 0.0186(18) -0.0086(16) -0.0072(15) -0.0021(18)
C14 0.031(2) 0.038(2) 0.0193(18) -0.0004(15) -0.0049(16) -0.0006(17)
C15 0.0247(19) 0.0250(18) 0.0179(17) -0.0012(14) -0.0011(14) 0.0012(15)
C16 0.0133(16) 0.0152(15) 0.0189(16) 0.0029(12) 0.0029(13) 0.0011(12)
C17 0.0164(17) 0.0188(16) 0.0168(16) 0.0029(13) 0.0021(13) 0.0018(13)
C18 0.0158(16) 0.0102(14) 0.0193(16) 0.0022(12) 0.0015(12) -0.0005(12)
C19 0.0178(17) 0.0144(16) 0.0173(16) -0.0005(12) -0.0028(13) 0.0017(12)
N1 0.0135(14) 0.0135(13) 0.0142(13) 0.0006(10) 0.0009(10) 0.0009(10)
N2 0.0122(13) 0.0113(12) 0.0209(14) -0.0025(10) 0.0029(11) -0.0003(10)
N3 0.0149(14) 0.0196(14) 0.0155(13) -0.0041(11) -0.0011(11) 0.0006(11)
O1 0.0135(11) 0.0132(10) 0.0181(11) 0.0005(8) 0.0001(9) 0.0002(8)
O2 0.0148(11) 0.0108(10) 0.0196(11) 0.0007(9) 0.0010(9) -0.0006(9)
O3 0.0216(13) 0.0131(11) 0.0174(11) 0.0024(9) -0.0001(9) -0.0021(9)
O4 0.0292(14) 0.0139(11) 0.0244(13) 0.0055(9) 0.0050(10) 0.0007(10)
O5 0.0501(18) 0.0254(14) 0.0153(13) 0.0047(10) -0.0028(12) -0.0024(12)
O6 0.0204(12) 0.0154(11) 0.0154(11) 0.0008(8) -0.0006(9) -0.0022(9)
O7 0.0117(11) 0.0201(11) 0.0154(11) 0.0017(9) 0.0009(9) 0.0006(9)
O8 0.0134(12) 0.0217(12) 0.0249(12) -0.0003(10) -0.0008(9) -0.0004(10)
O9 0.0229(14) 0.0350(14) 0.0216(13) -0.0054(11) -0.0064(11) -0.0001(11)
O10 0.0160(11) 0.0170(11) 0.0141(11) -0.0006(8) -0.0009(9) 0.0008(9)
O11 0.0154(12) 0.0144(11) 0.0173(12) -0.0059(9) 0.0008(9) -0.0008(9)
O12 0.069(2) 0.0402(19) 0.0365(18) -0.0088(14) -0.0106(16) 0.0067(16)
O13 0.059(2) 0.0389(18) 0.0392(18) 0.0084(14) 0.0052(16) 0.0147(17)
Cr1 0.0119(2) 0.0080(2) 0.0115(2) -0.00112(17) 0.00025(18) 0.00056(18)
Nb1 0.01153(14) 0.00878(13) 0.01326(14) 0.00143(10) 0.00053(10) -0.00031(11)

loop_
_atom_type_symbol
_atom_type_description
_atom_type_scat_dispersion_real
_atom_type_scat_dispersion_imag
_atom_type_scat_source
C C 0.0033 0.0016 'International Tables Vol C Tables 4.2.6.8 and 6.1.1.4'
H H 0.0000 0.0000 'International Tables Vol C Tables 4.2.6.8 and 6.1.1.4'
N N 0.0061 0.0033 'International Tables Vol C Tables 4.2.6.8 and 6.1.1.4'
O O 0.0106 0.0060 'International Tables Vol C Tables 4.2.6.8 and 6.1.1.4'
Cr Cr 0.3209 0.6236 'International Tables Vol C Tables 4.2.6.8 and 6.1.1.4'
Nb Nb -2.0727 0.6215 'International Tables Vol C Tables 4.2.6.8 and 6.1.1.4'

loop_
_geom_angle_atom_site_label_1
_geom_angle_atom_site_label_2
_geom_angle_atom_site_label_3
_geom_angle
_geom_angle_site_symmetry_1
_geom_angle_site_symmetry_3
N1 C1 C2 122.6(3) . .
C1 C2 C3 118.7(3) . .
C4 C3 C2 119.4(3) . .
C3 C4 C5 119.1(3) . .
N1 C5 C4 121.4(3) . .
N1 C5 C6 114.7(3) . .
C4 C5 C6 123.9(3) . .
N2 C6 C7 120.1(3) . .
N2 C6 C5 113.0(3) . .
C7 C6 C5 126.9(3) . .
C8 C7 C6 118.1(3) . .
C7 C8 C9 121.7(3) . .
C8 C9 C10 117.9(3) . .
N2 C10 C9 120.0(3) . .
N2 C10 C11 112.8(3) . .
C9 C10 C11 127.2(3) . .
N3 C11 C12 121.0(3) . .
N3 C11 C10 114.8(3) . .
C12 C11 C10 124.2(3) . .
C13 C12 C11 119.0(3) . .
C12 C13 C14 120.2(3) . .
C13 C14 C15 118.5(3) . .
N3 C15 C14 121.6(3) . .
O4 C16 O3 127.1(3) . .
O4 C16 C17 119.9(3) . .
O3 C16 C17 113.0(3) . .
O5 C17 O6 124.5(3) . .
O5 C17 C16 122.1(3) . .
O6 C17 C16 113.5(3) . .
O8 C18 O7 126.7(3) . .
O8 C18 C19 119.6(3) . .
O7 C18 C19 113.7(3) . .
O9 C19 O10 124.2(3) . .
O9 C19 C18 121.5(3) . .
O10 C19 C18 114.3(3) . .
C1 N1 C5 118.8(3) . .
C1 N1 Cr1 126.8(2) . .
C5 N1 Cr1 114.4(2) . .
C6 N2 C10 122.3(3) . .
C6 N2 Cr1 119.1(2) . .
C10 N2 Cr1 118.4(2) . .
C15 N3 C11 119.7(3) . .
C15 N3 Cr1 125.5(2) . .
C11 N3 Cr1 114.7(2) . .
Nb1 O1 Cr1 167.61(13) . 3_656
Nb1 O2 Cr1 164.72(14) . .
C16 O3 Nb1 116.93(19) . .
C17 O6 Nb1 121.0(2) . .
C18 O7 Nb1 116.28(19) . .
C19 O10 Nb1 120.31(19) . .
O1 Cr1 O2 91.47(9) 3_656 .
O1 Cr1 O11 177.36(10) 3_656 .
O2 Cr1 O11 90.08(9) . .
O1 Cr1 N2 91.83(10) 3_656 .
O2 Cr1 N2 176.67(10) . .
O11 Cr1 N2 86.64(10) . .
O1 Cr1 N3 89.39(10) 3_656 .
O2 Cr1 N3 100.59(10) . .
O11 Cr1 N3 92.43(10) . .
N2 Cr1 N3 78.99(11) . .
O1 Cr1 N1 89.60(10) 3_656 .
O2 Cr1 N1 101.99(10) . .
O11 Cr1 N1 87.99(10) . .
N2 Cr1 N1 78.49(10) . .
N3 Cr1 N1 157.41(11) . .
O1 Nb1 O2 102.16(10) . .
O1 Nb1 O10 96.84(9) . .
O2 Nb1 O10 100.38(9) . .
O1 Nb1 O6 101.14(9) . .
O2 Nb1 O6 95.30(9) . .
O10 Nb1 O6 153.04(9) . .
O1 Nb1 O7 166.99(9) . .
O2 Nb1 O7 89.64(9) . .
O10 Nb1 O7 75.39(8) . .
O6 Nb1 O7 82.96(9) . .
O1 Nb1 O3 87.90(9) . .
O2 Nb1 O3 167.20(9) . .
O10 Nb1 O3 86.06(8) . .
O6 Nb1 O3 74.79(8) . .
O7 Nb1 O3 81.24(8) . .

loop_
_geom_bond_atom_site_label_1
_geom_bond_atom_site_label_2
_geom_bond_distance
_geom_bond_site_symmetry_2
C1 N1 1.338(4) .
C1 C2 1.384(5) .
C2 C3 1.390(5) .
C3 C4 1.380(5) .
C4 C5 1.390(5) .
C5 N1 1.363(4) .
C5 C6 1.482(5) .
C6 N2 1.341(4) .
C6 C7 1.389(5) .
C7 C8 1.382(5) .
C8 C9 1.384(5) .
C9 C10 1.389(5) .
C10 N2 1.350(4) .
C10 C11 1.474(5) .
C11 N3 1.363(4) .
C11 C12 1.383(4) .
C12 C13 1.379(5) .
C13 C14 1.380(5) .
C14 C15 1.394(5) .
C15 N3 1.337(4) .
C16 O4 1.226(4) .
C16 O3 1.275(4) .
C16 C17 1.558(4) .
C17 O5 1.206(4) .
C17 O6 1.307(4) .
C18 O8 1.228(4) .
C18 O7 1.285(4) .
C18 C19 1.541(4) .
C19 O9 1.208(4) .
C19 O10 1.315(4) .
N1 Cr1 2.077(3) .
N2 Cr1 1.993(3) .
N3 Cr1 2.052(3) .
O1 Nb1 1.787(2) .
O1 Cr1 1.909(2) 3_656
O2 Nb1 1.793(2) .
O2 Cr1 1.912(2) .
O3 Nb1 2.207(2) .
O6 Nb1 2.043(2) .
O7 Nb1 2.202(2) .
O10 Nb1 2.042(2) .
O11 Cr1 1.987(2) .

loop_
_geom_torsion_atom_site_label_1
_geom_torsion_atom_site_label_2
_geom_torsion_atom_site_label_3
_geom_torsion_atom_site_label_4
_geom_torsion
_geom_torsion_site_symmetry_1
N1 C1 C2 C3 1.9(5) .
C1 C2 C3 C4 -1.5(6) .
C2 C3 C4 C5 -0.3(6) .
C3 C4 C5 N1 1.8(5) .
C3 C4 C5 C6 -176.7(3) .
N1 C5 C6 N2 -3.1(4) .
C4 C5 C6 N2 175.5(3) .
N1 C5 C6 C7 177.1(3) .
C4 C5 C6 C7 -4.3(6) .
N2 C6 C7 C8 0.5(5) .
C5 C6 C7 C8 -179.7(3) .
C6 C7 C8 C9 -0.9(6) .
C7 C8 C9 C10 0.4(6) .
C8 C9 C10 N2 0.5(5) .
C8 C9 C10 C11 179.1(3) .
N2 C10 C11 N3 7.0(4) .
C9 C10 C11 N3 -171.6(3) .
N2 C10 C11 C12 -173.3(3) .
C9 C10 C11 C12 8.1(6) .
N3 C11 C12 C13 0.9(5) .
C10 C11 C12 C13 -178.8(3) .
C11 C12 C13 C14 0.8(6) .
C12 C13 C14 C15 -2.2(6) .
C13 C14 C15 N3 1.9(6) .
O4 C16 C17 O5 10.5(5) .
O3 C16 C17 O5 -169.6(3) .
O4 C16 C17 O6 -169.7(3) .
O3 C16 C17 O6 10.2(4) .
O8 C18 C19 O9 2.7(5) .
O7 C18 C19 O9 -175.9(3) .
O8 C18 C19 O10 -179.2(3) .
O7 C18 C19 O10 2.1(4) .
C2 C1 N1 C5 -0.4(5) .
C2 C1 N1 Cr1 177.6(3) .
C4 C5 N1 C1 -1.5(5) .
C6 C5 N1 C1 177.2(3) .
C4 C5 N1 Cr1 -179.7(3) .
C6 C5 N1 Cr1 -1.1(3) .
C7 C6 N2 C10 0.4(5) .
C5 C6 N2 C10 -179.4(3) .
C7 C6 N2 Cr1 -174.0(3) .
C5 C6 N2 Cr1 6.1(4) .
C9 C10 N2 C6 -0.9(5) .
C11 C10 N2 C6 -179.7(3) .
C9 C10 N2 Cr1 173.5(3) .
C11 C10 N2 Cr1 -5.2(4) .
C14 C15 N3 C11 -0.3(5) .
C14 C15 N3 Cr1 -175.6(3) .
C12 C11 N3 C15 -1.1(5) .
C10 C11 N3 C15 178.6(3) .
C12 C11 N3 Cr1 174.7(3) .
C10 C11 N3 Cr1 -5.6(4) .
O4 C16 O3 Nb1 173.0(3) .
C17 C16 O3 Nb1 -7.0(3) .
O5 C17 O6 Nb1 170.9(3) .
C16 C17 O6 Nb1 -9.0(4) .
O8 C18 O7 Nb1 178.6(3) .
C19 C18 O7 Nb1 -2.9(3) .
O9 C19 O10 Nb1 177.8(2) .
C18 C19 O10 Nb1 -0.2(3) .
Cr1 O1 Nb1 O2 -91.3(6) 3_656
Cr1 O1 Nb1 O10 166.5(6) 3_656
Cr1 O1 Nb1 O6 6.7(6) 3_656
Cr1 O1 Nb1 O7 114.0(6) 3_656
Cr1 O1 Nb1 O3 80.8(6) 3_656
Cr1 O2 Nb1 O1 -14.8(5) .
Cr1 O2 Nb1 O10 84.6(5) .
Cr1 O2 Nb1 O6 -117.4(5) .
Cr1 O2 Nb1 O7 159.7(5) .
Cr1 O2 Nb1 O3 -156.0(4) .
